data_4330232
loop_
_publ_author_name
'Julia Kozhukh'
'Stephen J. Lippard'

_publ_contact_author_address
;Department of Chemisry
Massachusetts Institute of Technology
Cambridge, MA 02139
;
_publ_contact_author_email lippard@mit.edu
_publ_contact_author_name 'Stephen J. Lippard'
_publ_contact_author_phone 617-253-1892
_publ_section_title
;
 Variable Nitric Oxide Reactivity of Tropocoronand Cobalt(III) Nitrite
 Complexes as a Function of the Polymethylene Linker Chain Length
;
_journal_name_full 'Inorganic Chemistry'
_journal_page_first 9416
_journal_page_last 9422
_journal_paper_doi 10.1021/ic3012266
_journal_volume 51
_journal_year 2012
_chemical_formula_sum 'C22 H26 Co N5 O2'
_chemical_formula_weight 451.41
_chemical_name_systematic
; 
 ? 
;
_space_group_IT_number 15
_symmetry_cell_setting monoclinic
_symmetry_space_group_name_Hall '-C 2yc'
_symmetry_space_group_name_H-M 'C 1 2/c 1'
_atom_sites_solution_hydrogens geom
_atom_sites_solution_primary direct
_atom_sites_solution_secondary difmap
_audit_creation_method SHELXL-97
_cell_angle_alpha 90.00
_cell_angle_beta 102.575(7)
_cell_angle_gamma 90.00
_cell_formula_units_Z 4
_cell_length_a 13.186(6)
_cell_length_b 15.794(7)
_cell_length_c 9.718(4)
_cell_measurement_reflns_used 2142
_cell_measurement_temperature 100(2)
_cell_measurement_theta_max 23.04
_cell_measurement_theta_min 2.58
_cell_volume 1975.3(15)
_computing_cell_refinement 'Bruker SAINT'
_computing_data_collection 'Bruker APEX2'
_computing_data_reduction 'Bruker SAINT'
_computing_molecular_graphics 'Bruker SHELXTL'
_computing_publication_material 'Bruker SHELXTL'
_computing_structure_refinement 'SHELXL-97 (Sheldrick, 2008)'
_computing_structure_solution 'SHELXS-97 (Sheldrick, 2008)'
_diffrn_ambient_temperature 100(2)
_diffrn_measured_fraction_theta_full 1.000
_diffrn_measured_fraction_theta_max 1.000
_diffrn_measurement_device_type 'Bruker APEX-II CCD'
_diffrn_measurement_method '\f and \w scans'
_diffrn_radiation_monochromator graphite
_diffrn_radiation_source 'fine-focus sealed tube'
_diffrn_radiation_type MoK\a
_diffrn_radiation_wavelength 0.71073
_diffrn_reflns_av_R_equivalents 0.0878
_diffrn_reflns_av_sigmaI/netI 0.0572
_diffrn_reflns_limit_h_max 16
_diffrn_reflns_limit_h_min -16
_diffrn_reflns_limit_k_max 19
_diffrn_reflns_limit_k_min -19
_diffrn_reflns_limit_l_max 12
_diffrn_reflns_limit_l_min -12
_diffrn_reflns_number 16194
_diffrn_reflns_theta_full 26.37
_diffrn_reflns_theta_max 26.37
_diffrn_reflns_theta_min 2.04
_exptl_absorpt_coefficient_mu 0.900
_exptl_absorpt_correction_T_max 0.9564
_exptl_absorpt_correction_T_min 0.7148
_exptl_absorpt_correction_type multi-scan
_exptl_absorpt_process_details 'SADABS (Sheldrick, 2003)'
_exptl_crystal_colour brown
_exptl_crystal_density_diffrn 1.518
_exptl_crystal_description plate
_exptl_crystal_F_000 944
_exptl_crystal_size_max 0.40
_exptl_crystal_size_mid 0.05
_exptl_crystal_size_min 0.05
_refine_diff_density_max 0.764
_refine_diff_density_min -0.381
_refine_diff_density_rms 0.076
_refine_ls_extinction_method none
_refine_ls_goodness_of_fit_ref 1.086
_refine_ls_hydrogen_treatment constr
_refine_ls_matrix_type full
_refine_ls_number_parameters 137
_refine_ls_number_reflns 2022
_refine_ls_number_restraints 0
_refine_ls_restrained_S_all 1.086
_refine_ls_R_factor_all 0.0782
_refine_ls_R_factor_gt 0.0503
_refine_ls_shift/su_max 0.000
_refine_ls_shift/su_mean 0.000
_refine_ls_structure_factor_coef Fsqd
_refine_ls_weighting_details 'calc w=1/[\s^2^(Fo^2^)+(0.0350P)^2^+3.8965P] where P=(Fo^2^+2Fc^2^)/3'
_refine_ls_weighting_scheme calc
_refine_ls_wR_factor_gt 0.0946
_refine_ls_wR_factor_ref 0.1061
_reflns_number_gt 1523
_reflns_number_total 2022
_reflns_threshold_expression >2sigma(I)
_cod_data_source_file ic3012266_si_003_1.cif
_cod_data_source_block jk50_c2c
_cod_original_cell_volume 1975.1(15)
_cod_database_code 4330232

loop_
_symmetry_equiv_pos_as_xyz
'x, y, z'
'-x, y, -z+1/2'
'x+1/2, y+1/2, z'
'-x+1/2, y+1/2, -z+1/2'
'-x, -y, -z'
'x, -y, z-1/2'
'-x+1/2, -y+1/2, -z'
'x+1/2, -y+1/2, z-1/2'

loop_
_atom_site_label
_atom_site_type_symbol
_atom_site_fract_x
_atom_site_fract_y
_atom_site_fract_z
_atom_site_U_iso_or_equiv
_atom_site_adp_type
_atom_site_occupancy
_atom_site_symmetry_multiplicity
_atom_site_calc_flag
_atom_site_refinement_flags
Co1 Co 0.5000 0.29804(4) 0.2500 0.0226(2) Uani 1 2 d S
N1 N 0.5472(2) 0.30311(19) 0.0784(3) 0.0254(6) Uani 1 1 d .
N2 N 0.3940(2) 0.37664(17) 0.1933(3) 0.0235(6) Uani 1 1 d .
C10 C 0.3698(3) 0.2873(2) -0.0729(4) 0.0329(8) Uani 1 1 d .
H10A H 0.3469 0.2561 0.0033 0.040 Uiso 1 1 calc R
H10B H 0.3333 0.2624 -0.1638 0.040 Uiso 1 1 calc R
C1 C 0.6390(3) 0.3403(2) 0.0882(4) 0.0250(7) Uani 1 1 d .
C7 C 0.6753(2) 0.3827(2) 0.2258(4) 0.0242(7) Uani 1 1 d .
C2 C 0.6934(3) 0.3408(2) -0.0217(4) 0.0288(8) Uani 1 1 d .
H2 H 0.6592 0.3115 -0.1041 0.035 Uiso 1 1 calc R
C8 C 0.3872(3) 0.4267(2) 0.0653(4) 0.0285(8) Uani 1 1 d .
H8A H 0.4581 0.4442 0.0585 0.034 Uiso 1 1 calc R
H8B H 0.3466 0.4786 0.0722 0.034 Uiso 1 1 calc R
C11 C 0.4854(3) 0.2736(2) -0.0572(4) 0.0335(9) Uani 1 1 d .
H11A H 0.4986 0.2124 -0.0672 0.040 Uiso 1 1 calc R
H11B H 0.5086 0.3037 -0.1342 0.040 Uiso 1 1 calc R
C4 C 0.8574(3) 0.4230(2) 0.0650(4) 0.0363(9) Uani 1 1 d .
H4 H 0.9179 0.4423 0.0363 0.044 Uiso 1 1 calc R
C6 C 0.7695(3) 0.4269(2) 0.2687(4) 0.0299(8) Uani 1 1 d .
H6 H 0.7812 0.4486 0.3620 0.036 Uiso 1 1 calc R
C3 C 0.7878(3) 0.3764(2) -0.0315(4) 0.0342(9) Uani 1 1 d .
H3 H 0.8075 0.3669 -0.1187 0.041 Uiso 1 1 calc R
C9 C 0.3367(3) 0.3789(2) -0.0685(4) 0.0332(9) Uani 1 1 d .
H9A H 0.2603 0.3807 -0.0788 0.040 Uiso 1 1 calc R
H9B H 0.3531 0.4089 -0.1504 0.040 Uiso 1 1 calc R
C5 C 0.8482(3) 0.4446(2) 0.1991(4) 0.0352(9) Uani 1 1 d .
H5 H 0.9045 0.4766 0.2520 0.042 Uiso 1 1 calc R
O1 O 0.42141(18) 0.18830(15) 0.2038(3) 0.0326(6) Uani 1 1 d .
N3 N 0.5000 0.1431(3) 0.2500 0.0346(10) Uani 1 2 d S

loop_
_atom_site_aniso_label
_atom_site_aniso_U_11
_atom_site_aniso_U_22
_atom_site_aniso_U_33
_atom_site_aniso_U_23
_atom_site_aniso_U_13
_atom_site_aniso_U_12
Co1 0.0168(3) 0.0269(4) 0.0247(3) 0.000 0.0055(3) 0.000
N1 0.0207(14) 0.0322(16) 0.0232(14) -0.0005(13) 0.0047(11) 0.0016(13)
N2 0.0196(15) 0.0242(15) 0.0276(15) 0.0004(12) 0.0074(12) -0.0005(11)
C10 0.033(2) 0.038(2) 0.0266(17) -0.0006(16) 0.0025(15) -0.0024(17)
C1 0.0221(18) 0.0227(17) 0.0308(18) 0.0072(14) 0.0070(15) 0.0060(14)
C7 0.0206(17) 0.0173(17) 0.0360(19) 0.0052(14) 0.0091(15) 0.0054(13)
C2 0.029(2) 0.0278(19) 0.0326(19) 0.0060(15) 0.0138(16) 0.0080(15)
C8 0.0303(19) 0.0236(18) 0.034(2) 0.0070(15) 0.0127(16) 0.0056(15)
C11 0.035(2) 0.040(2) 0.0259(18) -0.0059(16) 0.0074(16) 0.0013(17)
C4 0.0238(19) 0.031(2) 0.060(3) 0.0132(18) 0.0211(19) 0.0049(16)
C6 0.0261(19) 0.0241(19) 0.040(2) -0.0011(15) 0.0097(16) 0.0009(15)
C3 0.034(2) 0.030(2) 0.044(2) 0.0091(17) 0.0211(18) 0.0110(17)
C9 0.025(2) 0.041(2) 0.0308(19) 0.0101(16) 0.0003(16) 0.0041(16)
C5 0.0229(19) 0.028(2) 0.056(3) 0.0063(17) 0.0117(18) 0.0011(15)
O1 0.0313(14) 0.0308(14) 0.0376(14) 0.0015(11) 0.0116(11) -0.0015(11)
N3 0.027(2) 0.032(2) 0.044(3) 0.000 0.005(2) 0.000

loop_
_atom_type_symbol
_atom_type_description
_atom_type_scat_dispersion_real
_atom_type_scat_dispersion_imag
_atom_type_scat_source
C C 0.0033 0.0016 'International Tables Vol C Tables 4.2.6.8 and 6.1.1.4'
H H 0.0000 0.0000 'International Tables Vol C Tables 4.2.6.8 and 6.1.1.4'
N N 0.0061 0.0033 'International Tables Vol C Tables 4.2.6.8 and 6.1.1.4'
O O 0.0106 0.0060 'International Tables Vol C Tables 4.2.6.8 and 6.1.1.4'
Co Co 0.3494 0.9721 'International Tables Vol C Tables 4.2.6.8 and 6.1.1.4'

loop_
_geom_angle_atom_site_label_1
_geom_angle_atom_site_label_2
_geom_angle_atom_site_label_3
_geom_angle
_geom_angle_site_symmetry_1
_geom_angle_site_symmetry_3
N2 Co1 N2 96.31(17) 2_655 .
N2 Co1 N1 82.17(12) 2_655 .
N2 Co1 N1 94.60(12) . .
N2 Co1 N1 94.59(12) 2_655 2_655
N2 Co1 N1 82.17(12) . 2_655
N1 Co1 N1 175.18(18) . 2_655
N2 Co1 O1 162.65(11) 2_655 .
N2 Co1 O1 101.00(11) . .
N1 Co1 O1 95.22(11) . .
N1 Co1 O1 88.92(11) 2_655 .
N2 Co1 O1 101.00(11) 2_655 2_655
N2 Co1 O1 162.65(11) . 2_655
N1 Co1 O1 88.92(11) . 2_655
N1 Co1 O1 95.22(11) 2_655 2_655
O1 Co1 O1 61.73(14) . 2_655
N2 Co1 N3 131.84(8) 2_655 .
N2 Co1 N3 131.84(8) . .
N1 Co1 N3 92.41(9) . .
N1 Co1 N3 92.41(9) 2_655 .
O1 Co1 N3 30.86(7) . .
O1 Co1 N3 30.86(7) 2_655 .
C1 N1 C11 121.6(3) . .
C1 N1 Co1 114.9(2) . .
C11 N1 Co1 123.4(2) . .
C7 N2 C8 122.8(3) 2_655 .
C7 N2 Co1 116.1(2) 2_655 .
C8 N2 Co1 121.1(2) . .
C11 C10 C9 115.1(3) . .
N1 C1 C2 123.6(3) . .
N1 C1 C7 112.1(3) . .
C2 C1 C7 124.4(3) . .
N2 C7 C6 122.4(3) 2_655 .
N2 C7 C1 111.9(3) 2_655 .
C6 C7 C1 125.7(3) . .
C3 C2 C1 131.8(4) . .
N2 C8 C9 113.1(3) . .
N1 C11 C10 113.3(3) . .
C3 C4 C5 126.5(3) . .
C5 C6 C7 131.5(4) . .
C4 C3 C2 130.2(4) . .
C10 C9 C8 114.9(3) . .
C4 C5 C6 129.9(4) . .
N3 O1 Co1 93.7(2) . .
O1 N3 O1 110.8(4) . 2_655
O1 N3 Co1 55.4(2) . .
O1 N3 Co1 55.4(2) 2_655 .

loop_
_geom_bond_atom_site_label_1
_geom_bond_atom_site_label_2
_geom_bond_distance
_geom_bond_site_symmetry_2
Co1 N2 1.861(3) 2_655
Co1 N2 1.861(3) .
Co1 N1 1.904(3) .
Co1 N1 1.904(3) 2_655
Co1 O1 2.019(3) .
Co1 O1 2.019(3) 2_655
Co1 N3 2.447(5) .
N1 C1 1.331(4) .
N1 C11 1.466(4) .
N2 C7 1.333(4) 2_655
N2 C8 1.460(4) .
C10 C11 1.514(5) .
C10 C9 1.515(5) .
C1 C2 1.411(4) .
C1 C7 1.478(5) .
C7 N2 1.333(4) 2_655
C7 C6 1.407(5) .
C2 C3 1.388(5) .
C8 C9 1.525(5) .
C4 C3 1.375(5) .
C4 C5 1.379(5) .
C6 C5 1.384(5) .
O1 N3 1.258(3) .
N3 O1 1.258(3) 2_655
